data_4065189
loop_
_publ_author_name
'Vicente, Jos\'e'
'Abad, Jos\'e Antonio'
'L\'opez-Nicol\'as, Rosa-Mar\'ia'
'Jones, Peter G.'

_publ_section_title
;
 Palladated Oligophenylene Thioethers: Synthesis and Reactivity toward
 Isocyanides, Carbon Monoxide, and Alkynes
;
_journal_issue 18
_journal_name_full Organometallics
_journal_page_first 4983
_journal_paper_doi 10.1021/om200607h
_journal_volume 30
_journal_year 2011
_chemical_formula_sum 'C43 H42 F3 N3 O4 Pd S2'
_chemical_formula_weight 892.32
_chemical_name_systematic
;

 ?

;
_space_group_IT_number 2
_symmetry_cell_setting triclinic
_symmetry_space_group_name_Hall '-P 1'
_symmetry_space_group_name_H-M 'P -1'
_atom_sites_solution_hydrogens geom
_atom_sites_solution_primary direct
_atom_sites_solution_secondary difmap
_audit_creation_method SHELXL-97
_cell_angle_alpha 99.712(4)
_cell_angle_beta 92.707(4)
_cell_angle_gamma 105.616(4)
_cell_formula_units_Z 2
_cell_length_a 10.0675(6)
_cell_length_b 10.6815(6)
_cell_length_c 19.9274(12)
_cell_measurement_reflns_used 6798
_cell_measurement_temperature 133(2)
_cell_measurement_theta_max 30.4
_cell_measurement_theta_min 2.2
_cell_volume 2024.5(2)
_computing_cell_refinement 'Bruker SAINT'
_computing_data_collection 'Bruker SMART'
_computing_data_reduction 'Bruker SAINT'
_computing_molecular_graphics 'Siemens XP'
_computing_publication_material SHELXL-97
_computing_structure_refinement 'SHELXL-97 (Sheldrick, 1997)'
_computing_structure_solution 'SHELXS-97 (Sheldrick, 1990)'
_diffrn_ambient_temperature 133(2)
_diffrn_detector_area_resol_mean 8.192
_diffrn_measured_fraction_theta_full 0.995
_diffrn_measured_fraction_theta_max 0.994
_diffrn_measurement_device_type 'Bruker SMART 1000 CCD'
_diffrn_measurement_method '\w- & \f-scan'
_diffrn_radiation_monochromator graphite
_diffrn_radiation_source 'fine-focus sealed tube'
_diffrn_radiation_type MoK\a
_diffrn_radiation_wavelength 0.71073
_diffrn_reflns_av_R_equivalents 0.0411
_diffrn_reflns_av_sigmaI/netI 0.0458
_diffrn_reflns_limit_h_max 14
_diffrn_reflns_limit_h_min -14
_diffrn_reflns_limit_k_max 15
_diffrn_reflns_limit_k_min -15
_diffrn_reflns_limit_l_max 28
_diffrn_reflns_limit_l_min -28
_diffrn_reflns_number 44545
_diffrn_reflns_theta_full 30.00
_diffrn_reflns_theta_max 30.51
_diffrn_reflns_theta_min 2.02
_exptl_absorpt_coefficient_mu 0.621
_exptl_absorpt_correction_T_max 0.9405
_exptl_absorpt_correction_T_min 0.8602
_exptl_absorpt_correction_type multi-scan
_exptl_absorpt_process_details SADABS
_exptl_crystal_colour yellow
_exptl_crystal_density_diffrn 1.464
_exptl_crystal_density_method 'not measured'
_exptl_crystal_description prism
_exptl_crystal_F_000 916
_exptl_crystal_size_max 0.25
_exptl_crystal_size_mid 0.10
_exptl_crystal_size_min 0.10
_refine_diff_density_max 0.545
_refine_diff_density_min -0.506
_refine_diff_density_rms 0.084
_refine_ls_extinction_method none
_refine_ls_goodness_of_fit_ref 1.032
_refine_ls_hydrogen_treatment 'rigid methyls, others riding'
_refine_ls_matrix_type full
_refine_ls_number_parameters 552
_refine_ls_number_reflns 12299
_refine_ls_number_restraints 103
_refine_ls_restrained_S_all 1.028
_refine_ls_R_factor_all 0.0559
_refine_ls_R_factor_gt 0.0358
_refine_ls_shift/su_max 0.030
_refine_ls_shift/su_mean 0.001
_refine_ls_structure_factor_coef Fsqd
_refine_ls_weighting_details 'calc w=1/[\s^2^(Fo^2^)+(0.0356P)^2^+1.0782P] where P=(Fo^2^+2Fc^2^)/3'
_refine_ls_weighting_scheme calc
_refine_ls_wR_factor_gt 0.0761
_refine_ls_wR_factor_ref 0.0841
_reflns_number_gt 9674
_reflns_number_total 12299
_reflns_threshold_expression >2sigma(I)
_cod_data_source_file om200607h_si_001.cif
_cod_data_source_block eglant
_cod_depositor_comments 'Adding full bibliography for 4065180--4065189.cif.'
_cod_database_code 4065189

loop_
_symmetry_equiv_pos_as_xyz
'x, y, z'
'-x, -y, -z'

loop_
_atom_site_label
_atom_site_type_symbol
_atom_site_fract_x
_atom_site_fract_y
_atom_site_fract_z
_atom_site_U_iso_or_equiv
_atom_site_adp_type
_atom_site_occupancy
_atom_site_symmetry_multiplicity
_atom_site_calc_flag
_atom_site_refinement_flags
_atom_site_disorder_assembly
_atom_site_disorder_group
Pd Pd 0.506181(15) 0.129383(14) 0.238910(7) 0.01853(4) Uani 1 1 d . . .
S1 S 0.39728(5) -0.09736(5) 0.22448(2) 0.02002(10) Uani 1 1 d . . .
N3 N 0.65133(16) 0.16031(15) 0.37856(8) 0.0191(3) Uani 1 1 d . . .
N4 N 0.61988(18) 0.43732(17) 0.28047(8) 0.0236(3) Uani 1 1 d . . .
N5 N 0.46367(17) 0.15881(16) 0.08240(8) 0.0221(3) Uani 1 1 d . . .
C11 C 0.3484(2) -0.09765(18) 0.30932(9) 0.0195(4) Uani 1 1 d . . .
C12 C 0.43053(19) 0.00491(18) 0.35912(9) 0.0184(4) Uani 1 1 d . . .
C13 C 0.4043(2) 0.00768(19) 0.42730(10) 0.0216(4) Uani 1 1 d . . .
H13 H 0.4610 0.0757 0.4621 0.026 Uiso 1 1 calc R . .
C14 C 0.2956(2) -0.0888(2) 0.44441(10) 0.0251(4) Uani 1 1 d . . .
H14 H 0.2762 -0.0855 0.4908 0.030 Uiso 1 1 calc R . .
C15 C 0.2148(2) -0.1905(2) 0.39372(11) 0.0276(4) Uani 1 1 d . . .
H15 H 0.1397 -0.2555 0.4058 0.033 Uiso 1 1 calc R . .
C16 C 0.2422(2) -0.19847(19) 0.32598(10) 0.0243(4) Uani 1 1 d . . .
H16 H 0.1902 -0.2705 0.2918 0.029 Uiso 1 1 calc R . .
C21 C 0.23602(19) -0.13049(19) 0.17393(9) 0.0198(4) Uani 1 1 d . . .
C22 C 0.1631(2) -0.0370(2) 0.17608(10) 0.0252(4) Uani 1 1 d . . .
H22 H 0.1969 0.0470 0.2055 0.030 Uiso 1 1 calc R . .
C23 C 0.0399(2) -0.0683(2) 0.13447(11) 0.0296(5) Uani 1 1 d . . .
H23 H -0.0118 -0.0057 0.1355 0.035 Uiso 1 1 calc R . .
C24 C -0.0082(2) -0.1910(2) 0.09135(11) 0.0299(5) Uani 1 1 d . . .
H24 H -0.0925 -0.2117 0.0629 0.036 Uiso 1 1 calc R . .
C25 C 0.0653(2) -0.2828(2) 0.08958(11) 0.0298(5) Uani 1 1 d . . .
H25 H 0.0316 -0.3664 0.0599 0.036 Uiso 1 1 calc R . .
C26 C 0.1888(2) -0.25361(19) 0.13111(10) 0.0242(4) Uani 1 1 d . . .
H26 H 0.2398 -0.3167 0.1302 0.029 Uiso 1 1 calc R . .
C30 C 0.54418(19) 0.10693(18) 0.33686(9) 0.0179(3) Uani 1 1 d . . .
C31 C 0.77079(19) 0.25739(18) 0.36743(9) 0.0182(4) Uani 1 1 d . . .
C32 C 0.8551(2) 0.23444(19) 0.31534(9) 0.0211(4) Uani 1 1 d . . .
C33 C 0.9774(2) 0.3319(2) 0.31287(11) 0.0277(4) Uani 1 1 d . . .
H33 H 1.0364 0.3171 0.2784 0.033 Uiso 1 1 calc R . .
C34 C 1.0148(2) 0.4501(2) 0.35949(11) 0.0300(5) Uani 1 1 d . . .
H34 H 1.0984 0.5157 0.3568 0.036 Uiso 1 1 calc R . .
C35 C 0.9298(2) 0.4722(2) 0.41010(11) 0.0270(4) Uani 1 1 d . . .
H35 H 0.9550 0.5540 0.4416 0.032 Uiso 1 1 calc R . .
C36 C 0.8086(2) 0.37698(19) 0.41565(9) 0.0205(4) Uani 1 1 d . . .
C37 C 0.8217(2) 0.1095(2) 0.26197(11) 0.0297(5) Uani 1 1 d . . .
H37A H 0.7833 0.1254 0.2191 0.036 Uiso 1 1 calc R . .
H37B H 0.7537 0.0389 0.2779 0.036 Uiso 1 1 calc R . .
H37C H 0.9065 0.0829 0.2542 0.036 Uiso 1 1 calc R . .
C38 C 0.7170(2) 0.4000(2) 0.47093(10) 0.0287(4) Uani 1 1 d . . .
H38A H 0.7612 0.4848 0.5015 0.034 Uiso 1 1 calc R . .
H38B H 0.7027 0.3284 0.4971 0.034 Uiso 1 1 calc R . .
H38C H 0.6275 0.4019 0.4503 0.034 Uiso 1 1 calc R . .
C40 C 0.5843(2) 0.3242(2) 0.26665(9) 0.0217(4) Uani 1 1 d . . .
C41 C 0.6662(3) 0.5758(2) 0.30304(11) 0.0321(5) Uani 1 1 d . . .
C42 C 0.7879(3) 0.6451(2) 0.27982(14) 0.0441(7) Uani 1 1 d . . .
C43 C 0.8343(4) 0.7820(3) 0.3067(2) 0.0794(14) Uani 1 1 d . . .
H43 H 0.9171 0.8340 0.2930 0.095 Uiso 1 1 calc R . .
C44 C 0.7622(7) 0.8412(3) 0.3523(2) 0.110(2) Uani 1 1 d . . .
H44 H 0.7963 0.9332 0.3705 0.132 Uiso 1 1 calc R . .
C45 C 0.6420(6) 0.7695(4) 0.37196(17) 0.0861(15) Uani 1 1 d . . .
H45 H 0.5925 0.8136 0.4026 0.103 Uiso 1 1 calc R . .
C46 C 0.5890(4) 0.6334(3) 0.34851(13) 0.0521(8) Uani 1 1 d . . .
C47 C 0.8635(3) 0.5799(3) 0.22929(15) 0.0530(8) Uani 1 1 d . . .
H47A H 0.9021 0.5187 0.2499 0.064 Uiso 1 1 calc R . .
H47B H 0.9389 0.6472 0.2155 0.064 Uiso 1 1 calc R . .
H47C H 0.7996 0.5308 0.1890 0.064 Uiso 1 1 calc R . .
C48 C 0.4570(4) 0.5540(4) 0.36982(15) 0.0718(11) Uani 1 1 d . . .
H48A H 0.4111 0.6136 0.3960 0.086 Uiso 1 1 calc R . .
H48B H 0.4775 0.4939 0.3984 0.086 Uiso 1 1 calc R . .
H48C H 0.3959 0.5023 0.3291 0.086 Uiso 1 1 calc R . .
C50 C 0.4758(2) 0.1432(2) 0.13759(10) 0.0233(4) Uani 1 1 d . . .
C51 C 0.4526(2) 0.1915(2) 0.01722(9) 0.0212(4) Uani 1 1 d . . .
C52 C 0.3548(2) 0.1033(2) -0.03311(10) 0.0257(4) Uani 1 1 d . . .
C53 C 0.3457(2) 0.1424(2) -0.09629(10) 0.0325(5) Uani 1 1 d . . .
H53 H 0.2820 0.0854 -0.1326 0.039 Uiso 1 1 calc R . .
C54 C 0.4279(3) 0.2625(3) -0.10684(11) 0.0355(5) Uani 1 1 d . . .
H54 H 0.4177 0.2881 -0.1498 0.043 Uiso 1 1 calc R . .
C55 C 0.5243(2) 0.3454(2) -0.05605(11) 0.0321(5) Uani 1 1 d . . .
H55 H 0.5803 0.4272 -0.0645 0.039 Uiso 1 1 calc R . .
C56 C 0.5406(2) 0.3113(2) 0.00728(10) 0.0248(4) Uani 1 1 d . . .
C57 C 0.2630(2) -0.0232(2) -0.01914(12) 0.0339(5) Uani 1 1 d . . .
H57A H 0.3190 -0.0690 0.0036 0.041 Uiso 1 1 calc R . .
H57B H 0.2166 -0.0797 -0.0624 0.041 Uiso 1 1 calc R . .
H57C H 0.1934 -0.0037 0.0105 0.041 Uiso 1 1 calc R . .
C58 C 0.6474(2) 0.3984(2) 0.06288(12) 0.0333(5) Uani 1 1 d . . .
H58A H 0.7000 0.4767 0.0463 0.040 Uiso 1 1 calc R . .
H58B H 0.7107 0.3492 0.0760 0.040 Uiso 1 1 calc R . .
H58C H 0.6014 0.4260 0.1027 0.040 Uiso 1 1 calc R . .
S2 S 0.26118(5) 0.40170(5) 0.18421(3) 0.02582(11) Uani 1 1 d . . .
O1 O 0.24762(18) 0.29324(16) 0.22013(8) 0.0351(4) Uani 1 1 d . . .
O2 O 0.21729(19) 0.51065(16) 0.21855(8) 0.0376(4) Uani 1 1 d . . .
O3 O 0.38779(18) 0.4368(2) 0.15240(9) 0.0458(5) Uani 1 1 d . . .
C99 C 0.1310(3) 0.3313(2) 0.11134(12) 0.0347(5) Uani 1 1 d . . .
F1 F 0.13140(18) 0.41675(15) 0.06930(8) 0.0509(4) Uani 1 1 d . . .
F2 F 0.1520(2) 0.22320(15) 0.07399(8) 0.0550(4) Uani 1 1 d . . .
F3 F 0.00380(16) 0.29483(18) 0.13090(9) 0.0598(5) Uani 1 1 d . . .
C91 C 0.8641(5) 0.8496(4) 0.6036(3) 0.0370(10) Uani 0.590(4) 1 d PDU A 1
C92 C 0.7365(5) 0.7413(4) 0.6077(2) 0.0390(11) Uani 0.590(4) 1 d PDU A 1
H92A H 0.7018 0.7589 0.6524 0.047 Uiso 0.590(4) 1 calc PR A 1
H92B H 0.7588 0.6565 0.6019 0.047 Uiso 0.590(4) 1 calc PR A 1
H92C H 0.6654 0.7376 0.5715 0.047 Uiso 0.590(4) 1 calc PR A 1
C93 C 0.936(2) 0.8300(18) 0.5410(7) 0.066(3) Uani 0.590(4) 1 d PDU A 1
H93A H 1.0087 0.9114 0.5394 0.079 Uiso 0.590(4) 1 calc PR A 1
H93B H 0.8694 0.8081 0.5005 0.079 Uiso 0.590(4) 1 calc PR A 1
H93C H 0.9783 0.7574 0.5419 0.079 Uiso 0.590(4) 1 calc PR A 1
O99 O 0.9091(4) 0.9429(3) 0.65045(19) 0.0523(10) Uani 0.590(4) 1 d PU A 1
C91' C 0.7946(7) 0.7850(6) 0.5657(3) 0.0355(14) Uani 0.410(4) 1 d PU A 2
C92' C 0.8119(9) 0.8441(9) 0.6400(4) 0.053(2) Uani 0.410(4) 1 d PU A 2
H92D H 0.8371 0.9408 0.6457 0.063 Uiso 0.410(4) 1 calc PR A 2
H92E H 0.8852 0.8178 0.6631 0.063 Uiso 0.410(4) 1 calc PR A 2
H92F H 0.7247 0.8126 0.6599 0.063 Uiso 0.410(4) 1 calc PR A 2
C93' C 0.923(3) 0.8210(19) 0.5287(10) 0.046(3) Uani 0.410(4) 1 d PU A 2
H93D H 1.0026 0.8120 0.5559 0.055 Uiso 0.410(4) 1 calc PR A 2
H93E H 0.9411 0.9127 0.5220 0.055 Uiso 0.410(4) 1 calc PR A 2
H93F H 0.9093 0.7617 0.4841 0.055 Uiso 0.410(4) 1 calc PR A 2
O99' O 0.6829(5) 0.7184(5) 0.5365(3) 0.0548(15) Uani 0.410(4) 1 d PU A 2

loop_
_atom_site_aniso_label
_atom_site_aniso_U_11
_atom_site_aniso_U_22
_atom_site_aniso_U_33
_atom_site_aniso_U_23
_atom_site_aniso_U_13
_atom_site_aniso_U_12
Pd 0.01851(7) 0.02018(7) 0.01557(7) 0.00630(5) 0.00037(5) 0.00163(5)
S1 0.0203(2) 0.0211(2) 0.0169(2) 0.00385(17) -0.00063(16) 0.00299(19)
N3 0.0188(7) 0.0190(7) 0.0176(7) 0.0034(6) 0.0015(6) 0.0020(6)
N4 0.0241(8) 0.0235(8) 0.0244(8) 0.0081(7) 0.0005(6) 0.0069(7)
N5 0.0240(8) 0.0241(8) 0.0194(8) 0.0066(6) 0.0023(6) 0.0073(7)
C11 0.0213(9) 0.0198(9) 0.0178(8) 0.0061(7) 0.0011(7) 0.0051(7)
C12 0.0172(8) 0.0185(8) 0.0201(8) 0.0074(7) -0.0003(7) 0.0038(7)
C13 0.0216(9) 0.0238(9) 0.0194(9) 0.0073(7) -0.0013(7) 0.0048(8)
C14 0.0277(10) 0.0274(10) 0.0206(9) 0.0100(8) 0.0044(8) 0.0047(9)
C15 0.0270(10) 0.0242(10) 0.0295(10) 0.0115(8) 0.0044(8) -0.0005(9)
C16 0.0230(9) 0.0199(9) 0.0271(10) 0.0065(7) -0.0002(8) 0.0003(8)
C21 0.0187(8) 0.0213(9) 0.0169(8) 0.0047(7) -0.0002(7) 0.0008(7)
C22 0.0281(10) 0.0222(9) 0.0241(10) 0.0021(8) 0.0000(8) 0.0070(8)
C23 0.0276(11) 0.0339(11) 0.0302(11) 0.0070(9) 0.0002(8) 0.0135(9)
C24 0.0232(10) 0.0384(12) 0.0250(10) 0.0053(9) -0.0043(8) 0.0048(9)
C25 0.0278(11) 0.0274(10) 0.0274(10) -0.0026(8) -0.0051(8) 0.0027(9)
C26 0.0258(10) 0.0208(9) 0.0240(9) 0.0014(7) -0.0002(8) 0.0054(8)
C30 0.0185(8) 0.0184(8) 0.0167(8) 0.0046(7) 0.0025(6) 0.0041(7)
C31 0.0166(8) 0.0201(8) 0.0168(8) 0.0056(7) -0.0006(6) 0.0025(7)
C32 0.0200(9) 0.0230(9) 0.0194(9) 0.0021(7) 0.0015(7) 0.0059(8)
C33 0.0217(10) 0.0344(11) 0.0256(10) 0.0051(8) 0.0063(8) 0.0051(9)
C34 0.0230(10) 0.0278(10) 0.0336(11) 0.0074(9) 0.0032(8) -0.0031(9)
C35 0.0288(10) 0.0202(9) 0.0262(10) 0.0015(8) -0.0009(8) -0.0004(8)
C36 0.0216(9) 0.0216(9) 0.0172(8) 0.0033(7) 0.0001(7) 0.0048(8)
C37 0.0270(10) 0.0321(11) 0.0262(10) -0.0048(8) 0.0040(8) 0.0079(9)
C38 0.0332(11) 0.0283(10) 0.0214(10) -0.0005(8) 0.0062(8) 0.0059(9)
C40 0.0200(9) 0.0279(10) 0.0184(9) 0.0082(7) 0.0026(7) 0.0064(8)
C41 0.0460(13) 0.0219(10) 0.0283(11) 0.0045(8) -0.0110(9) 0.0121(10)
C42 0.0496(15) 0.0271(11) 0.0481(15) 0.0163(11) -0.0217(12) -0.0031(11)
C43 0.099(3) 0.0308(15) 0.085(3) 0.0224(16) -0.054(2) -0.0173(17)
C44 0.199(6) 0.0272(16) 0.086(3) -0.0072(18) -0.078(4) 0.031(3)
C45 0.168(5) 0.058(2) 0.0440(18) -0.0178(16) -0.036(2) 0.076(3)
C46 0.088(2) 0.0529(16) 0.0269(12) -0.0018(11) -0.0138(13) 0.0484(17)
C47 0.0352(14) 0.0609(18) 0.0572(17) 0.0333(15) -0.0040(12) -0.0083(13)
C48 0.089(3) 0.123(3) 0.0331(15) 0.0149(17) 0.0143(15) 0.080(3)
C50 0.0227(9) 0.0239(9) 0.0222(9) 0.0065(7) 0.0023(7) 0.0032(8)
C51 0.0235(9) 0.0282(10) 0.0156(8) 0.0073(7) 0.0040(7) 0.0114(8)
C52 0.0260(10) 0.0326(11) 0.0212(9) 0.0012(8) 0.0029(8) 0.0151(9)
C53 0.0351(12) 0.0489(14) 0.0178(9) -0.0001(9) -0.0008(8) 0.0235(11)
C54 0.0459(14) 0.0536(15) 0.0205(10) 0.0155(10) 0.0121(9) 0.0301(12)
C55 0.0370(12) 0.0390(12) 0.0306(11) 0.0181(9) 0.0156(9) 0.0191(10)
C56 0.0265(10) 0.0303(10) 0.0234(9) 0.0102(8) 0.0097(8) 0.0135(9)
C57 0.0305(11) 0.0309(11) 0.0357(12) -0.0014(9) 0.0011(9) 0.0057(10)
C58 0.0287(11) 0.0311(11) 0.0380(12) 0.0082(9) 0.0047(9) 0.0035(9)
S2 0.0283(3) 0.0271(2) 0.0263(2) 0.0124(2) 0.0076(2) 0.0098(2)
O1 0.0467(10) 0.0350(8) 0.0337(8) 0.0194(7) 0.0164(7) 0.0184(8)
O2 0.0516(11) 0.0279(8) 0.0344(9) 0.0020(7) -0.0013(8) 0.0163(8)
O3 0.0339(9) 0.0653(12) 0.0480(10) 0.0352(9) 0.0162(8) 0.0132(9)
C99 0.0433(14) 0.0290(11) 0.0311(11) 0.0024(9) 0.0034(10) 0.0109(10)
F1 0.0733(11) 0.0407(8) 0.0378(8) 0.0095(6) -0.0156(7) 0.0168(8)
F2 0.0910(13) 0.0382(8) 0.0361(8) -0.0038(6) 0.0030(8) 0.0258(9)
F3 0.0351(8) 0.0709(12) 0.0601(11) 0.0001(9) -0.0038(7) 0.0013(8)
C91 0.036(2) 0.030(2) 0.048(3) 0.0073(19) -0.004(2) 0.0147(18)
C92 0.039(2) 0.032(2) 0.046(3) 0.0017(18) 0.0003(19) 0.0141(18)
C93 0.055(5) 0.101(8) 0.051(5) 0.042(5) 0.005(4) 0.023(5)
O99 0.049(2) 0.0339(17) 0.069(2) -0.0025(15) -0.0149(17) 0.0130(16)
C91' 0.050(4) 0.024(3) 0.038(3) 0.010(2) 0.004(3) 0.017(3)
C92' 0.065(5) 0.069(6) 0.042(4) 0.016(4) 0.006(3) 0.047(5)
C93' 0.052(6) 0.048(6) 0.044(7) 0.015(4) 0.016(6) 0.020(5)
O99' 0.053(3) 0.044(3) 0.063(3) 0.007(2) 0.005(2) 0.009(2)

loop_
_atom_type_symbol
_atom_type_description
_atom_type_scat_dispersion_real
_atom_type_scat_dispersion_imag
_atom_type_scat_source
C C 0.0033 0.0016 'International Tables Vol C Tables 4.2.6.8 and 6.1.1.4'
H H 0.0000 0.0000 'International Tables Vol C Tables 4.2.6.8 and 6.1.1.4'
N N 0.0061 0.0033 'International Tables Vol C Tables 4.2.6.8 and 6.1.1.4'
O O 0.0106 0.0060 'International Tables Vol C Tables 4.2.6.8 and 6.1.1.4'
F F 0.0171 0.0103 'International Tables Vol C Tables 4.2.6.8 and 6.1.1.4'
S S 0.1246 0.1234 'International Tables Vol C Tables 4.2.6.8 and 6.1.1.4'
Pd Pd -0.9988 1.0072 'International Tables Vol C Tables 4.2.6.8 and 6.1.1.4'

loop_
_geom_angle_atom_site_label_1
_geom_angle_atom_site_label_2
_geom_angle_atom_site_label_3
_geom_angle
C40 Pd C30 90.40(7)
C40 Pd C50 91.85(8)
C30 Pd C50 176.01(8)
C40 Pd S1 169.97(5)
C30 Pd S1 81.90(5)
C50 Pd S1 96.22(6)
C11 S1 C21 103.52(9)
C11 S1 Pd 97.04(6)
C21 S1 Pd 107.59(6)
C30 N3 C31 126.21(16)
C40 N4 C41 175.3(2)
C50 N5 C51 174.3(2)
C12 C11 C16 121.80(17)
C12 C11 S1 115.25(14)
C16 C11 S1 122.79(15)
C11 C12 C13 118.91(16)
C11 C12 C30 118.21(16)
C13 C12 C30 122.89(16)
C14 C13 C12 120.00(18)
C13 C14 C15 120.07(18)
C16 C15 C14 121.03(18)
C15 C16 C11 118.08(18)
C22 C21 C26 121.56(18)
C22 C21 S1 121.73(15)
C26 C21 S1 116.70(16)
C21 C22 C23 118.73(19)
C22 C23 C24 120.2(2)
C25 C24 C23 120.5(2)
C24 C25 C26 120.24(19)
C21 C26 C25 118.8(2)
N3 C30 C12 117.11(16)
N3 C30 Pd 129.48(13)
C12 C30 Pd 113.26(12)
C32 C31 C36 120.71(17)
C32 C31 N3 122.95(17)
C36 C31 N3 116.12(16)
C33 C32 C31 118.35(18)
C33 C32 C37 117.83(18)
C31 C32 C37 123.82(17)
C34 C33 C32 121.41(19)
C33 C34 C35 119.67(19)
C34 C35 C36 121.10(19)
C35 C36 C31 118.74(18)
C35 C36 C38 121.23(18)
C31 C36 C38 120.01(17)
N4 C40 Pd 174.72(18)
C46 C41 C42 124.4(2)
C46 C41 N4 117.6(2)
C42 C41 N4 117.9(2)
C41 C42 C43 115.9(3)
C41 C42 C47 122.4(2)
C43 C42 C47 121.7(3)
C44 C43 C42 121.1(4)
C45 C44 C43 120.6(3)
C44 C45 C46 122.2(4)
C41 C46 C45 115.7(4)
C41 C46 C48 121.8(3)
C45 C46 C48 122.5(3)
N5 C50 Pd 175.77(17)
C52 C51 C56 124.23(18)
C52 C51 N5 118.35(17)
C56 C51 N5 117.42(17)
C51 C52 C53 115.9(2)
C51 C52 C57 121.67(18)
C53 C52 C57 122.4(2)
C54 C53 C52 121.1(2)
C55 C54 C53 120.9(2)
C54 C55 C56 120.9(2)
C55 C56 C51 116.9(2)
C55 C56 C58 121.9(2)
C51 C56 C58 121.22(18)
O2 S2 O3 115.54(11)
O2 S2 O1 115.23(10)
O3 S2 O1 114.75(10)
O2 S2 C99 102.96(11)
O3 S2 C99 102.85(11)
O1 S2 C99 102.85(11)
F3 C99 F2 106.6(2)
F3 C99 F1 107.6(2)
F2 C99 F1 106.91(19)
F3 C99 S2 111.77(16)
F2 C99 S2 111.67(18)
F1 C99 S2 112.01(16)
O99 C91 C93 122.8(8)
O99 C91 C92 121.5(5)
C93 C91 C92 115.6(8)
O99' C91' C92' 122.0(7)
O99' C91' C93' 122.5(10)
C92' C91' C93' 115.4(10)

loop_
_geom_bond_atom_site_label_1
_geom_bond_atom_site_label_2
_geom_bond_distance
Pd C40 1.986(2)
Pd C30 2.0373(18)
Pd C50 2.0636(19)
Pd S1 2.3358(5)
S1 C11 1.7833(19)
S1 C21 1.7864(19)
N3 C30 1.266(2)
N3 C31 1.415(2)
N4 C40 1.144(3)
N4 C41 1.411(3)
N5 C50 1.146(2)
N5 C51 1.408(2)
C11 C12 1.392(3)
C11 C16 1.396(3)
C12 C13 1.393(3)
C12 C30 1.494(2)
C13 C14 1.387(3)
C14 C15 1.392(3)
C15 C16 1.384(3)
C21 C22 1.386(3)
C21 C26 1.389(3)
C22 C23 1.387(3)
C23 C24 1.389(3)
C24 C25 1.375(3)
C25 C26 1.391(3)
C31 C32 1.403(3)
C31 C36 1.410(3)
C32 C33 1.391(3)
C32 C37 1.507(3)
C33 C34 1.383(3)
C34 C35 1.384(3)
C35 C36 1.385(3)
C36 C38 1.500(3)
C41 C46 1.393(4)
C41 C42 1.394(4)
C42 C43 1.410(4)
C42 C47 1.483(4)
C43 C44 1.367(7)
C44 C45 1.360(7)
C45 C46 1.395(5)
C46 C48 1.495(5)
C51 C52 1.397(3)
C51 C56 1.398(3)
C52 C53 1.398(3)
C52 C57 1.494(3)
C53 C54 1.382(3)
C54 C55 1.376(3)
C55 C56 1.386(3)
C56 C58 1.500(3)
S2 O2 1.4334(17)
S2 O3 1.4376(17)
S2 O1 1.4412(15)
S2 C99 1.820(2)
C99 F3 1.332(3)
C99 F2 1.337(3)
C99 F1 1.339(3)
C91 O99 1.214(6)
C91 C93 1.485(13)
C91 C92 1.496(6)
C91' O99' 1.216(8)
C91' C92' 1.489(10)
C91' C93' 1.51(2)

loop_
_geom_hbond_atom_site_label_D
_geom_hbond_atom_site_label_H
_geom_hbond_atom_site_label_A
_geom_hbond_distance_DH
_geom_hbond_distance_HA
_geom_hbond_distance_DA
_geom_hbond_angle_DHA
_geom_hbond_site_symmetry_A
C22 H22 O1 0.95 2.50 3.347(3) 148.0 .
C33 H33 O1 0.95 2.52 3.437(3) 161.7 1_655
C16 H16 O2 0.95 2.63 3.404(3) 139.3 1_545
C55 H55 O3 0.95 2.44 3.231(3) 140.9 2_665
C58 H58C O3 0.98 2.43 3.310(3) 148.8 .
